data_7049477
loop_
_publ_author_name
'Chlupat\'y, Tom\'a\<s'
'B\'ilek, Michal'
'Merna, Jan'
'Brus, Ji\<r\'i'
'R\%u\<Zi\<ckov\'a, Zde\<nka'
'Strassner, Thomas'
'R\%u\<Zi\<cka, Ale\<s'

_publ_section_title
;
 The addition of Grignard reagents to carbodiimides. The synthesis,
 structure and potential utilization of magnesium amidinates.
;
_journal_issue 16
_journal_name_full 'Dalton transactions (Cambridge, England : 2003)'
_journal_page_first 5335
_journal_page_last 5342
_journal_paper_doi 10.1039/c9dt00880b
_journal_volume 48
_journal_year 2019
_chemical_formula_moiety 'C42 H80 Mg2 N4'
_chemical_formula_sum 'C42 H80 Mg2 N4'
_chemical_formula_weight 689.72
_space_group_IT_number 29
_space_group_name_Hall 'P 2c -2ac'
_space_group_name_H-M_alt 'P c a 21'
_symmetry_cell_setting orthorhombic
_symmetry_space_group_name_Hall 'P 2c -2ac'
_symmetry_space_group_name_H-M 'P c a 21'
_atom_sites_solution_hydrogens geom
_atom_sites_solution_primary direct
_atom_sites_solution_secondary difmap
_audit_creation_method SHELXL-97
_audit_update_record
;
2019-02-21 deposited with the CCDC.    2019-03-26 downloaded from the CCDC.
;
_cell_angle_alpha 90
_cell_angle_beta 90
_cell_angle_gamma 90
_cell_formula_units_Z 4
_cell_length_a 15.2640(11)
_cell_length_b 16.4970(15)
_cell_length_c 16.9821(19)
_cell_measurement_reflns_used 22719
_cell_measurement_temperature 150(1)
_cell_measurement_theta_max 27
_cell_measurement_theta_min 1
_cell_volume 4276.3(7)
_computing_cell_refinement 'COLLECT and DENZO'
_computing_data_collection 'COLLECT (Hooft, 1998) and DENZO (Otwinowski & Minor, 1997)'
_computing_data_reduction 'COLLECT and DENZO'
_computing_molecular_graphics 'PLATON (Spek, 2003)'
_computing_publication_material 'SHELXL-97 (Sheldrick, 2008)'
_computing_structure_refinement 'SHELXL-97 (Sheldrick, 1997)'
_computing_structure_solution 'SIR92 (Altomare et al., 1994)'
_diffrn_ambient_temperature 150(1)
_diffrn_detector_area_resol_mean 9.091
_diffrn_measured_fraction_theta_full 0.980
_diffrn_measured_fraction_theta_max 0.980
_diffrn_measurement_device_type 'Bruker Nonius KappaCCD area detector'
_diffrn_measurement_method '\f and \w scans to fill the Ewald sphere'
_diffrn_radiation_monochromator graphite
_diffrn_radiation_source 'fine-focus sealed tube'
_diffrn_radiation_type MoK\a
_diffrn_radiation_wavelength 0.71073
_diffrn_reflns_av_R_equivalents 0.0630
_diffrn_reflns_av_sigmaI/netI 0.0518
_diffrn_reflns_limit_h_max 18
_diffrn_reflns_limit_h_min -19
_diffrn_reflns_limit_k_max 21
_diffrn_reflns_limit_k_min -20
_diffrn_reflns_limit_l_max 21
_diffrn_reflns_limit_l_min -18
_diffrn_reflns_number 22670
_diffrn_reflns_theta_full 25.80
_diffrn_reflns_theta_max 25.80
_diffrn_reflns_theta_min 1.82
_diffrn_standards_number 0
_exptl_absorpt_coefficient_mu 0.088
_exptl_absorpt_correction_T_max 0.982
_exptl_absorpt_correction_T_min 0.972
_exptl_absorpt_correction_type integration
_exptl_absorpt_process_details
;
Gaussian integration (Coppens, 1970)
;
_exptl_crystal_colour colourless
_exptl_crystal_density_diffrn 1.071
_exptl_crystal_density_method 'not measured'
_exptl_crystal_description block
_exptl_crystal_F_000 1536
_exptl_crystal_size_max 0.41
_exptl_crystal_size_mid 0.34
_exptl_crystal_size_min 0.30
_refine_diff_density_max 1.193
_refine_diff_density_min -0.370
_refine_diff_density_rms 0.079
_refine_ls_abs_structure_details 'Flack H D (1983), Acta Cryst. A39, 876-881'
_refine_ls_abs_structure_Flack 0.3(4)
_refine_ls_extinction_method none
_refine_ls_goodness_of_fit_ref 1.162
_refine_ls_hydrogen_treatment constr
_refine_ls_matrix_type full
_refine_ls_number_parameters 433
_refine_ls_number_reflns 8033
_refine_ls_number_restraints 1
_refine_ls_restrained_S_all 1.162
_refine_ls_R_factor_all 0.0982
_refine_ls_R_factor_gt 0.0670
_refine_ls_shift/su_max 0.000
_refine_ls_shift/su_mean 0.000
_refine_ls_structure_factor_coef Fsqd
_refine_ls_weighting_details 'calc w=1/[\s^2^(Fo^2^)+(0.0680P)^2^+4.4682P] where P=(Fo^2^+2Fc^2^)/3'
_refine_ls_weighting_scheme calc
_refine_ls_wR_factor_gt 0.1534
_refine_ls_wR_factor_ref 0.1814
_reflns_number_gt 6215
_reflns_number_total 8033
_reflns_threshold_expression >2sigma(I)
_cod_data_source_file c9dt00880b2.cif
_cod_data_source_block 1
_cod_depositor_comments 'Adding full bibliography for 7049472--7049477.cif.'
_cod_database_code 7049477

loop_
_symmetry_equiv_pos_as_xyz
'x, y, z'
'-x, -y, z+1/2'
'-x+1/2, y, z+1/2'
'x+1/2, -y, z'

loop_
_atom_site_label
_atom_site_type_symbol
_atom_site_fract_x
_atom_site_fract_y
_atom_site_fract_z
_atom_site_U_iso_or_equiv
_atom_site_adp_type
_atom_site_occupancy
_atom_site_symmetry_multiplicity
_atom_site_calc_flag
_atom_site_refinement_flags
Mg1 Mg 0.33905(8) 0.29889(8) 0.37116(9) 0.0224(3) Uani 1 1 d .
Mg2 Mg 0.41035(8) 0.19517(8) 0.24682(8) 0.0212(3) Uani 1 1 d .
N3 N 0.4786(2) 0.30157(19) 0.2165(2) 0.0220(7) Uani 1 1 d .
N1 N 0.2708(2) 0.19245(19) 0.4017(2) 0.0208(7) Uani 1 1 d .
N2 N 0.41549(19) 0.1850(2) 0.3739(2) 0.0230(7) Uani 1 1 d .
N4 N 0.33456(18) 0.30929(19) 0.2449(2) 0.0212(7) Uani 1 1 d .
C8 C 0.5018(3) 0.1660(3) 0.4097(3) 0.0225(10) Uani 1 1 d .
H8 H 0.4929 0.1251 0.4507 0.027 Uiso 1 1 d R
C2 C 0.1865(3) 0.1629(3) 0.4309(3) 0.0223(10) Uani 1 1 d .
H2 H 0.1978 0.1246 0.4738 0.027 Uiso 1 1 d R
C23 C 0.5640(3) 0.3317(3) 0.1896(3) 0.0220(10) Uani 1 1 d .
H23 H 0.5535 0.3694 0.1460 0.026 Uiso 1 1 d R
C18 C 0.3556(3) 0.4029(3) 0.4434(3) 0.0333(11) Uani 1 1 d .
H18A H 0.3053 0.4067 0.4781 0.040 Uiso 1 1 d R
H18B H 0.4068 0.3946 0.4762 0.040 Uiso 1 1 d R
C3 C 0.1330(3) 0.1197(3) 0.3680(3) 0.0299(11) Uani 1 1 d .
H3A H 0.1250 0.1557 0.3233 0.036 Uiso 1 1 d R
H3B H 0.1647 0.0723 0.3499 0.036 Uiso 1 1 d R
C15 C 0.3548(3) 0.0721(3) 0.5376(3) 0.0258(9) Uani 1 1 d .
H15A H 0.3054 0.1026 0.5581 0.031 Uiso 1 1 d R
H15B H 0.4078 0.1012 0.5514 0.031 Uiso 1 1 d R
C28 C 0.6128(3) 0.3769(3) 0.2527(3) 0.0265(11) Uani 1 1 d .
H28A H 0.6202 0.3416 0.2978 0.032 Uiso 1 1 d R
H28B H 0.5789 0.4236 0.2693 0.032 Uiso 1 1 d R
C14 C 0.3474(2) 0.0678(2) 0.4481(3) 0.0216(8) Uani 1 1 d .
H14A H 0.3974 0.0381 0.4279 0.026 Uiso 1 1 d R
H14B H 0.2951 0.0374 0.4347 0.026 Uiso 1 1 d R
C22 C 0.4073(2) 0.3453(2) 0.2113(3) 0.0192(8) Uani 1 1 d .
C16 C 0.3561(5) -0.0095(3) 0.5757(4) 0.0406(16) Uani 1 1 d .
H16A H 0.4078 -0.0385 0.5581 0.049 Uiso 1 1 d R
H16B H 0.3051 -0.0401 0.5589 0.049 Uiso 1 1 d R
C1 C 0.3431(2) 0.1498(2) 0.4075(3) 0.0213(8) Uani 1 1 d .
C35 C 0.4033(3) 0.4283(2) 0.1730(3) 0.0212(8) Uani 1 1 d .
H35A H 0.4558 0.4581 0.1869 0.025 Uiso 1 1 d R
H35B H 0.3537 0.4575 0.1948 0.025 Uiso 1 1 d R
C29 C 0.2480(3) 0.3314(3) 0.2118(3) 0.0229(10) Uani 1 1 d .
H29 H 0.2570 0.3712 0.1697 0.028 Uiso 1 1 d R
C13 C 0.5398(3) 0.2402(3) 0.4472(3) 0.0379(12) Uani 1 1 d .
H13A H 0.5010 0.2593 0.4884 0.046 Uiso 1 1 d R
H13B H 0.5437 0.2824 0.4076 0.046 Uiso 1 1 d R
C36 C 0.3944(3) 0.4270(2) 0.0833(3) 0.0251(9) Uani 1 1 d .
H36A H 0.4430 0.3967 0.0612 0.030 Uiso 1 1 d R
H36B H 0.3407 0.3991 0.0690 0.030 Uiso 1 1 d R
C25 C 0.7086(3) 0.2885(3) 0.1303(3) 0.0353(11) Uani 1 1 d .
H25A H 0.7027 0.3236 0.0848 0.042 Uiso 1 1 d R
H25B H 0.7424 0.2413 0.1149 0.042 Uiso 1 1 d R
C21 C 0.3752(5) 0.6373(3) 0.4131(4) 0.0594(16) Uani 1 1 d .
H21A H 0.4329 0.6410 0.3910 0.071 Uiso 1 1 d R
H21B H 0.3661 0.6816 0.4490 0.071 Uiso 1 1 d R
H21C H 0.3325 0.6399 0.3717 0.071 Uiso 1 1 d R
C27 C 0.7031(3) 0.4049(3) 0.2247(4) 0.0422(13) Uani 1 1 d .
H27A H 0.7339 0.4321 0.2672 0.051 Uiso 1 1 d R
H27B H 0.6958 0.4434 0.1820 0.051 Uiso 1 1 d R
C7 C 0.1354(3) 0.2344(3) 0.4644(3) 0.0286(11) Uani 1 1 d .
H7A H 0.1288 0.2748 0.4234 0.034 Uiso 1 1 d R
H7B H 0.1683 0.2587 0.5072 0.034 Uiso 1 1 d R
C32 C 0.0544(3) 0.3155(3) 0.2049(4) 0.0351(13) Uani 1 1 d .
H32A H 0.0409 0.2771 0.2464 0.042 Uiso 1 1 d R
H32B H -0.0003 0.3316 0.1803 0.042 Uiso 1 1 d R
C19 C 0.3650(4) 0.4845(3) 0.4016(4) 0.0306(12) Uani 1 1 d .
H19A H 0.3173 0.4905 0.3644 0.037 Uiso 1 1 d R
H19B H 0.4192 0.4835 0.3718 0.037 Uiso 1 1 d R
C39 C 0.3957(3) 0.0886(3) 0.1780(3) 0.0278(10) Uani 1 1 d .
H39A H 0.3442 0.0953 0.1453 0.033 Uiso 1 1 d R
H39B H 0.4458 0.0848 0.1430 0.033 Uiso 1 1 d R
C11 C 0.6930(3) 0.1898(3) 0.4228(4) 0.0368(14) Uani 1 1 d .
H11A H 0.7072 0.2299 0.3830 0.044 Uiso 1 1 d R
H11B H 0.7469 0.1752 0.4495 0.044 Uiso 1 1 d R
C12 C 0.6308(4) 0.2262(4) 0.4816(4) 0.0467(16) Uani 1 1 d .
H12A H 0.6257 0.1904 0.5267 0.056 Uiso 1 1 d R
H12B H 0.6544 0.2774 0.4999 0.056 Uiso 1 1 d R
C9 C 0.5659(3) 0.1317(3) 0.3487(3) 0.0302(10) Uani 1 1 d .
H9A H 0.5428 0.0815 0.3273 0.036 Uiso 1 1 d R
H9B H 0.5716 0.1700 0.3057 0.036 Uiso 1 1 d R
C24 C 0.6185(3) 0.2621(3) 0.1578(3) 0.0274(11) Uani 1 1 d .
H24A H 0.5876 0.2367 0.1144 0.033 Uiso 1 1 d R
H24B H 0.6252 0.2219 0.1991 0.033 Uiso 1 1 d R
C4 C 0.0442(3) 0.0942(3) 0.4003(4) 0.0389(12) Uani 1 1 d .
H4A H 0.0108 0.0686 0.3586 0.047 Uiso 1 1 d R
H4B H 0.0522 0.0548 0.4422 0.047 Uiso 1 1 d R
C34 C 0.1882(3) 0.3690(3) 0.2736(3) 0.0369(11) Uani 1 1 d .
H34A H 0.2150 0.4180 0.2939 0.044 Uiso 1 1 d R
H34B H 0.1817 0.3312 0.3170 0.044 Uiso 1 1 d R
C17 C 0.3575(5) -0.0049(3) 0.6656(5) 0.0465(18) Uani 1 1 d .
H17A H 0.4136 0.0143 0.6832 0.056 Uiso 1 1 d R
H17B H 0.3469 -0.0579 0.6871 0.056 Uiso 1 1 d R
H17C H 0.3126 0.0316 0.6830 0.056 Uiso 1 1 d R
C31 C 0.1120(4) 0.2761(4) 0.1455(4) 0.0484(17) Uani 1 1 d .
H31A H 0.1176 0.3116 0.1003 0.058 Uiso 1 1 d R
H31B H 0.0841 0.2265 0.1280 0.058 Uiso 1 1 d R
C6 C 0.0450(3) 0.2104(3) 0.4937(3) 0.0336(11) Uani 1 1 d .
H6A H 0.0516 0.1757 0.5395 0.040 Uiso 1 1 d R
H6B H 0.0130 0.2584 0.5098 0.040 Uiso 1 1 d R
C37 C 0.3931(4) 0.5107(3) 0.0473(4) 0.0322(14) Uani 1 1 d .
H37A H 0.3443 0.5407 0.0694 0.039 Uiso 1 1 d R
H37B H 0.4466 0.5386 0.0621 0.039 Uiso 1 1 d R
C30 C 0.2033(3) 0.2566(3) 0.1766(3) 0.0384(12) Uani 1 1 d .
H30A H 0.2389 0.2352 0.1341 0.046 Uiso 1 1 d R
H30B H 0.1989 0.2152 0.2170 0.046 Uiso 1 1 d R
C10 C 0.6559(3) 0.1155(3) 0.3844(4) 0.0405(14) Uani 1 1 d .
H10A H 0.6517 0.0719 0.4226 0.049 Uiso 1 1 d R
H10B H 0.6953 0.0982 0.3429 0.049 Uiso 1 1 d R
C5 C -0.0059(3) 0.1658(3) 0.4314(4) 0.0360(14) Uani 1 1 d .
H5A H -0.0189 0.2026 0.3884 0.043 Uiso 1 1 d R
H5B H -0.0610 0.1473 0.4535 0.043 Uiso 1 1 d R
C33 C 0.0979(3) 0.3888(3) 0.2407(4) 0.0386(13) Uani 1 1 d .
H33A H 0.0612 0.4104 0.2823 0.046 Uiso 1 1 d R
H33B H 0.1039 0.4302 0.2005 0.046 Uiso 1 1 d R
C40 C 0.3859(4) 0.0091(3) 0.2206(4) 0.0311(13) Uani 1 1 d .
H40A H 0.3318 0.0099 0.2506 0.037 Uiso 1 1 d R
H40B H 0.4337 0.0049 0.2581 0.037 Uiso 1 1 d R
C38 C 0.3854(5) 0.5108(4) -0.0414(4) 0.0417(16) Uani 1 1 d .
H38A H 0.4349 0.4833 -0.0639 0.050 Uiso 1 1 d R
H38B H 0.3840 0.5657 -0.0599 0.050 Uiso 1 1 d R
H38C H 0.3325 0.4836 -0.0566 0.050 Uiso 1 1 d R
C20 C 0.3665(3) 0.5587(3) 0.4559(3) 0.0358(12) Uani 1 1 d .
H20A H 0.3126 0.5598 0.4861 0.043 Uiso 1 1 d R
H20B H 0.4147 0.5533 0.4927 0.043 Uiso 1 1 d R
C26 C 0.7567(4) 0.3332(3) 0.1966(4) 0.0397(15) Uani 1 1 d .
H26A H 0.7672 0.2964 0.2402 0.048 Uiso 1 1 d R
H26B H 0.8130 0.3521 0.1775 0.048 Uiso 1 1 d R
C41 C 0.3869(4) -0.0671(3) 0.1708(4) 0.0415(14) Uani 1 1 d .
H41A H 0.4391 -0.0667 0.1382 0.050 Uiso 1 1 d R
H41B H 0.3365 -0.0654 0.1360 0.050 Uiso 1 1 d R
C42 C 0.3841(5) -0.1445(4) 0.2161(4) 0.0665(18) Uani 1 1 d .
H42A H 0.4342 -0.1472 0.2503 0.080 Uiso 1 1 d R
H42B H 0.3851 -0.1895 0.1804 0.080 Uiso 1 1 d R
H42C H 0.3316 -0.1464 0.2471 0.080 Uiso 1 1 d R

loop_
_atom_site_aniso_label
_atom_site_aniso_U_11
_atom_site_aniso_U_22
_atom_site_aniso_U_33
_atom_site_aniso_U_23
_atom_site_aniso_U_13
_atom_site_aniso_U_12
Mg1 0.0207(6) 0.0161(6) 0.0304(8) 0.0029(6) -0.0003(5) -0.0001(5)
Mg2 0.0208(6) 0.0174(6) 0.0255(8) 0.0037(6) -0.0002(5) 0.0002(5)
N3 0.0168(16) 0.0183(16) 0.031(2) 0.0050(14) 0.0015(13) 0.0001(13)
N1 0.0169(15) 0.0191(15) 0.0264(19) 0.0021(14) 0.0030(13) 0.0013(12)
N2 0.0161(15) 0.0222(16) 0.031(2) 0.0068(16) 0.0009(14) 0.0013(12)
N4 0.0149(15) 0.0216(16) 0.0272(19) 0.0094(15) 0.0008(14) -0.0003(12)
C8 0.0160(19) 0.022(2) 0.029(3) 0.0086(19) 0.0019(18) 0.0020(17)
C2 0.022(2) 0.020(2) 0.025(2) 0.0034(18) 0.0016(17) -0.0004(17)
C23 0.016(2) 0.025(2) 0.025(2) 0.0079(18) 0.0023(16) 0.0006(17)
C18 0.032(2) 0.029(2) 0.038(3) 0.002(2) -0.004(2) 0.004(2)
C3 0.028(3) 0.024(2) 0.037(3) -0.007(2) 0.002(2) -0.0007(18)
C15 0.024(2) 0.027(2) 0.026(2) 0.0027(18) 0.0012(17) 0.0034(16)
C28 0.025(2) 0.0177(18) 0.037(3) -0.0023(19) 0.002(2) -0.0027(16)
C14 0.0217(19) 0.0165(18) 0.027(2) 0.0042(17) 0.0041(16) -0.0002(15)
C22 0.0199(18) 0.0167(17) 0.021(2) 0.0017(16) -0.0017(15) -0.0024(15)
C16 0.046(4) 0.038(3) 0.038(4) 0.014(2) 0.009(3) 0.006(2)
C1 0.025(2) 0.0183(18) 0.021(2) 0.0001(16) 0.0005(16) -0.0032(15)
C35 0.0224(19) 0.0160(18) 0.025(2) 0.0014(17) 0.0017(16) 0.0010(15)
C29 0.0176(19) 0.022(2) 0.029(2) 0.0136(19) -0.0027(18) 0.0019(18)
C13 0.029(2) 0.044(3) 0.042(3) -0.016(2) -0.014(2) 0.012(2)
C36 0.0220(19) 0.025(2) 0.029(2) 0.0038(19) -0.0005(16) 0.0003(16)
C25 0.024(2) 0.048(3) 0.035(3) 0.013(2) 0.0066(19) 0.008(2)
C21 0.078(4) 0.024(3) 0.075(5) -0.007(3) -0.005(3) -0.006(3)
C27 0.022(2) 0.031(2) 0.073(4) -0.002(2) -0.007(2) -0.0092(19)
C7 0.020(2) 0.030(2) 0.036(3) -0.011(2) 0.004(2) -0.0041(19)
C32 0.017(2) 0.033(3) 0.055(4) 0.003(2) -0.009(2) -0.0010(19)
C19 0.031(3) 0.022(2) 0.039(3) -0.010(2) -0.003(2) -0.006(2)
C39 0.030(2) 0.027(2) 0.027(2) 0.001(2) -0.0069(19) 0.0033(18)
C11 0.019(2) 0.037(3) 0.054(4) 0.009(3) -0.012(2) -0.006(2)
C12 0.037(3) 0.049(3) 0.054(4) -0.016(3) -0.026(3) 0.008(2)
C9 0.022(2) 0.035(2) 0.034(3) -0.008(2) 0.0008(17) 0.0032(18)
C24 0.023(2) 0.032(2) 0.027(2) -0.006(2) -0.0018(19) 0.0015(19)
C4 0.026(2) 0.028(2) 0.062(4) -0.005(2) -0.002(2) -0.0034(19)
C34 0.019(2) 0.038(2) 0.053(3) -0.015(2) -0.0101(19) 0.0082(18)
C17 0.046(4) 0.064(4) 0.029(4) 0.018(2) 0.009(3) 0.008(3)
C31 0.035(3) 0.053(3) 0.057(4) -0.016(3) -0.022(3) 0.003(3)
C6 0.032(2) 0.034(2) 0.035(3) 0.003(2) 0.014(2) 0.0070(19)
C37 0.042(4) 0.026(2) 0.028(3) 0.013(2) -0.002(3) 0.000(2)
C30 0.031(2) 0.040(3) 0.045(3) -0.019(2) -0.010(2) 0.005(2)
C10 0.023(2) 0.044(3) 0.055(4) -0.004(3) 0.002(2) 0.009(2)
C5 0.014(2) 0.032(2) 0.062(4) 0.008(3) 0.001(2) -0.001(2)
C33 0.021(2) 0.038(3) 0.057(4) -0.012(3) 0.000(2) 0.004(2)
C40 0.035(3) 0.031(2) 0.028(3) 0.001(2) -0.006(2) 0.0003(19)
C38 0.038(3) 0.055(3) 0.032(4) 0.019(3) -0.002(3) 0.005(2)
C20 0.030(2) 0.030(2) 0.047(3) -0.012(2) 0.002(2) -0.003(2)
C26 0.020(2) 0.038(3) 0.061(4) 0.012(3) -0.002(2) -0.004(2)
C41 0.041(3) 0.036(3) 0.048(3) -0.009(2) -0.010(2) -0.006(2)
C42 0.096(5) 0.036(3) 0.067(4) -0.009(3) -0.008(4) -0.017(3)

loop_
_atom_type_symbol
_atom_type_description
_atom_type_scat_dispersion_real
_atom_type_scat_dispersion_imag
_atom_type_scat_source
C C 0.0033 0.0016 'International Tables Vol C Tables 4.2.6.8 and 6.1.1.4'
H H 0.0000 0.0000 'International Tables Vol C Tables 4.2.6.8 and 6.1.1.4'
Mg Mg 0.0486 0.0363 'International Tables Vol C Tables 4.2.6.8 and 6.1.1.4'
N N 0.0061 0.0033 'International Tables Vol C Tables 4.2.6.8 and 6.1.1.4'

loop_
_exptl_crystal_face_index_h
_exptl_crystal_face_index_k
_exptl_crystal_face_index_l
_exptl_crystal_face_perp_dist
0 0 1 0.143
0 0 -1 0.172
1 0 0 0.157
-1 0 0 0.207
0 1 0 0.077
0 -1 0 0.150
-1 1 0 0.132
-1 0 -1 0.168

loop_
_geom_angle_atom_site_label_1
_geom_angle_atom_site_label_2
_geom_angle_atom_site_label_3
_geom_angle
N1 Mg1 C18 126.17(19)
N1 Mg1 N4 107.20(15)
C18 Mg1 N4 120.98(18)
N1 Mg1 N2 63.09(12)
C18 Mg1 N2 127.70(18)
N4 Mg1 N2 96.03(15)
N1 Mg1 C1 31.09(12)
C18 Mg1 C1 129.79(19)
N4 Mg1 C1 108.69(14)
N2 Mg1 C1 32.71(12)
N1 Mg1 Mg2 82.76(10)
C18 Mg1 Mg2 147.61(15)
N4 Mg1 Mg2 48.69(9)
N2 Mg1 Mg2 47.35(11)
C1 Mg1 Mg2 66.41(11)
N3 Mg2 C39 127.44(19)
N3 Mg2 N2 106.90(15)
C39 Mg2 N2 119.19(17)
N3 Mg2 N4 62.95(12)
C39 Mg2 N4 129.97(17)
N2 Mg2 N4 95.74(15)
N3 Mg2 C22 30.81(12)
C39 Mg2 C22 132.25(18)
N2 Mg2 C22 108.19(14)
N4 Mg2 C22 32.80(12)
N3 Mg2 Mg1 82.71(11)
C39 Mg2 Mg1 147.35(15)
N2 Mg2 Mg1 48.73(9)
N4 Mg2 Mg1 47.02(11)
C22 Mg2 Mg1 66.19(10)
C22 N3 C23 122.1(3)
C22 N3 Mg2 93.7(2)
C23 N3 Mg2 142.9(3)
C1 N1 C2 122.4(3)
C1 N1 Mg1 92.9(2)
C2 N1 Mg1 142.8(3)
C1 N2 C8 117.1(4)
C1 N2 Mg2 114.7(3)
C8 N2 Mg2 117.2(3)
C1 N2 Mg1 86.7(2)
C8 N2 Mg1 131.0(3)
Mg2 N2 Mg1 83.93(13)
C22 N4 C29 117.0(4)
C22 N4 Mg1 114.8(3)
C29 N4 Mg1 115.2(3)
C22 N4 Mg2 87.2(2)
C29 N4 Mg2 133.0(3)
Mg1 N4 Mg2 84.29(13)
N2 C8 C13 110.2(3)
N2 C8 C9 111.6(4)
C13 C8 C9 110.0(4)
N2 C8 H8 108.3
C13 C8 H8 108.3
C9 C8 H8 108.3
N1 C2 C3 112.9(4)
N1 C2 C7 108.6(3)
C3 C2 C7 110.4(4)
N1 C2 H2 108.3
C3 C2 H2 108.4
C7 C2 H2 108.1
N3 C23 C28 112.7(4)
N3 C23 C24 110.0(4)
C28 C23 C24 110.9(4)
N3 C23 H23 107.8
C28 C23 H23 107.6
C24 C23 H23 107.6
C19 C18 Mg1 117.0(4)
C19 C18 H18A 107.5
Mg1 C18 H18A 108.0
C19 C18 H18B 108.4
Mg1 C18 H18B 108.2
H18A C18 H18B 107.3
C2 C3 C4 110.7(4)
C2 C3 H3A 109.3
C4 C3 H3A 109.8
C2 C3 H3B 109.4
C4 C3 H3B 109.5
H3A C3 H3B 108.0
C16 C15 C14 113.0(4)
C16 C15 H15A 108.8
C14 C15 H15A 108.8
C16 C15 H15B 109.4
C14 C15 H15B 108.9
H15A C15 H15B 107.8
C23 C28 C27 112.1(5)
C23 C28 H28A 108.9
C27 C28 H28A 108.8
C23 C28 H28B 109.7
C27 C28 H28B 109.3
H28A C28 H28B 108.0
C1 C14 C15 114.5(4)
C1 C14 H14A 108.9
C15 C14 H14A 108.5
C1 C14 H14B 108.5
C15 C14 H14B 108.6
H14A C14 H14B 107.6
N3 C22 N4 113.8(3)
N3 C22 C35 124.1(3)
N4 C22 C35 122.1(3)
N3 C22 Mg2 55.5(2)
N4 C22 Mg2 60.0(2)
C35 C22 Mg2 168.3(3)
C15 C16 C17 112.8(5)
C15 C16 H16A 108.8
C17 C16 H16A 108.6
C15 C16 H16B 109.4
C17 C16 H16B 109.3
H16A C16 H16B 107.8
N1 C1 N2 114.8(4)
N1 C1 C14 123.2(3)
N2 C1 C14 122.0(3)
N1 C1 Mg1 56.1(2)
N2 C1 Mg1 60.6(2)
C14 C1 Mg1 167.0(3)
C22 C35 C36 114.7(3)
C22 C35 H35A 108.7
C36 C35 H35A 108.8
C22 C35 H35B 108.5
C36 C35 H35B 108.5
H35A C35 H35B 107.5
N4 C29 C34 111.9(4)
N4 C29 C30 110.3(3)
C34 C29 C30 109.3(4)
N4 C29 H29 108.5
C34 C29 H29 108.2
C30 C29 H29 108.6
C8 C13 C12 113.1(4)
C8 C13 H13A 109.7
C12 C13 H13A 109.2
C8 C13 H13B 108.4
C12 C13 H13B 108.6
H13A C13 H13B 107.7
C37 C36 C35 113.0(4)
C37 C36 H36A 108.9
C35 C36 H36A 108.9
C37 C36 H36B 108.9
C35 C36 H36B 109.2
H36A C36 H36B 107.8
C24 C25 C26 110.3(4)
C24 C25 H25A 109.4
C26 C25 H25A 110.0
C24 C25 H25B 109.6
C26 C25 H25B 109.3
H25A C25 H25B 108.2
C20 C21 H21A 109.0
C20 C21 H21B 109.9
H21A C21 H21B 109.5
C20 C21 H21C 109.6
H21A C21 H21C 109.5
H21B C21 H21C 109.5
C26 C27 C28 110.3(4)
C26 C27 H27A 109.5
C28 C27 H27A 110.1
C26 C27 H27B 109.7
C28 C27 H27B 109.0
H27A C27 H27B 108.1
C6 C7 C2 112.7(4)
C6 C7 H7A 108.6
C2 C7 H7A 108.5
C6 C7 H7B 109.4
C2 C7 H7B 109.6
H7A C7 H7B 107.9
C31 C32 C33 111.3(5)
C31 C32 H32A 109.5
C33 C32 H32A 108.9
C31 C32 H32B 109.6
C33 C32 H32B 109.5
H32A C32 H32B 108.0
C18 C19 C20 115.2(5)
C18 C19 H19A 108.8
C20 C19 H19A 108.8
C18 C19 H19B 107.9
C20 C19 H19B 108.4
H19A C19 H19B 107.5
C40 C39 Mg2 117.9(3)
C40 C39 H39A 107.2
Mg2 C39 H39A 107.8
C40 C39 H39B 108.5
Mg2 C39 H39B 107.9
H39A C39 H39B 107.1
C10 C11 C12 112.1(5)
C10 C11 H11A 109.8
C12 C11 H11A 109.3
C10 C11 H11B 108.7
C12 C11 H11B 108.9
H11A C11 H11B 107.9
C11 C12 C13 112.4(5)
C11 C12 H12A 109.4
C13 C12 H12A 108.8
C11 C12 H12B 109.1
C13 C12 H12B 109.2
H12A C12 H12B 107.9
C10 C9 C8 111.8(4)
C10 C9 H9A 109.1
C8 C9 H9A 109.6
C10 C9 H9B 109.5
C8 C9 H9B 108.9
H9A C9 H9B 107.8
C25 C24 C23 112.9(4)
C25 C24 H24A 109.3
C23 C24 H24A 109.3
C25 C24 H24B 108.8
C23 C24 H24B 108.5
H24A C24 H24B 107.8
C5 C4 C3 111.2(4)
C5 C4 H4A 109.4
C3 C4 H4A 108.9
C5 C4 H4B 109.4
C3 C4 H4B 109.7
H4A C4 H4B 108.0
C33 C34 C29 112.1(5)
C33 C34 H34A 109.5
C29 C34 H34A 109.4
C33 C34 H34B 108.9
C29 C34 H34B 108.9
H34A C34 H34B 108.0
C16 C17 H17A 109.8
C16 C17 H17B 109.4
H17A C17 H17B 109.5
C16 C17 H17C 109.2
H17A C17 H17C 109.5
H17B C17 H17C 109.5
C32 C31 C30 113.5(5)
C32 C31 H31A 109.0
C30 C31 H31A 108.7
C32 C31 H31B 108.5
C30 C31 H31B 109.2
H31A C31 H31B 107.7
C5 C6 C7 111.5(4)
C5 C6 H6A 109.2
C7 C6 H6A 108.8
C5 C6 H6B 109.7
C7 C6 H6B 109.7
H6A C6 H6B 108.0
C36 C37 C38 113.9(5)
C36 C37 H37A 108.7
C38 C37 H37A 109.0
C36 C37 H37B 108.7
C38 C37 H37B 108.8
H37A C37 H37B 107.7
C31 C30 C29 111.8(4)
C31 C30 H30A 109.4
C29 C30 H30A 109.5
C31 C30 H30B 109.2
C29 C30 H30B 108.8
H30A C30 H30B 108.1
C11 C10 C9 111.8(4)
C11 C10 H10A 109.9
C9 C10 H10A 109.6
C11 C10 H10B 108.8
C9 C10 H10B 108.7
H10A C10 H10B 107.9
C4 C5 C6 111.6(4)
C4 C5 H5A 109.4
C6 C5 H5A 109.2
C4 C5 H5B 109.3
C6 C5 H5B 109.2
H5A C5 H5B 108.0
C32 C33 C34 112.0(4)
C32 C33 H33A 109.6
C34 C33 H33A 109.6
C32 C33 H33B 108.9
C34 C33 H33B 108.8
H33A C33 H33B 107.9
C39 C40 C41 116.9(5)
C39 C40 H40A 108.9
C41 C40 H40A 108.2
C39 C40 H40B 107.6
C41 C40 H40B 107.4
H40A C40 H40B 107.3
C37 C38 H38A 109.6
C37 C38 H38B 109.3
H38A C38 H38B 109.5
C37 C38 H38C 109.5
H38A C38 H38C 109.5
H38B C38 H38C 109.5
C21 C20 C19 113.8(5)
C21 C20 H20A 108.3
C19 C20 H20A 108.7
C21 C20 H20B 109.0
C19 C20 H20B 109.1
H20A C20 H20B 107.7
C27 C26 C25 110.4(5)
C27 C26 H26A 109.6
C25 C26 H26A 109.8
C27 C26 H26B 109.3
C25 C26 H26B 109.6
H26A C26 H26B 108.0
C42 C41 C40 114.9(5)
C42 C41 H41A 108.8
C40 C41 H41A 108.8
C42 C41 H41B 108.5
C40 C41 H41B 108.0
H41A C41 H41B 107.6
C41 C42 H42A 109.2
C41 C42 H42B 109.6
H42A C42 H42B 109.5
C41 C42 H42C 109.6
H42A C42 H42C 109.5
H42B C42 H42C 109.5

loop_
_geom_bond_atom_site_label_1
_geom_bond_atom_site_label_2
_geom_bond_distance
Mg1 N1 2.106(3)
Mg1 C18 2.125(5)
Mg1 N4 2.153(4)
Mg1 N2 2.213(3)
Mg1 C1 2.536(4)
Mg1 Mg2 2.9277(16)
Mg2 N3 2.105(3)
Mg2 C39 2.123(5)
Mg2 N2 2.165(4)
Mg2 N4 2.210(3)
Mg2 C22 2.549(4)
N3 C22 1.309(5)
N3 C23 1.468(5)
N1 C1 1.311(5)
N1 C2 1.463(5)
N2 C1 1.373(5)
N2 C8 1.484(6)
N4 C22 1.383(5)
N4 C29 1.481(6)
C8 C13 1.497(7)
C8 C9 1.533(7)
C8 H8 0.9799
C2 C3 1.522(7)
C2 C7 1.524(6)
C2 H2 0.9800
C23 C28 1.503(7)
C23 C24 1.516(7)
C23 H23 0.9799
C18 C19 1.528(7)
C18 H18A 0.9701
C18 H18B 0.9700
C3 C4 1.522(7)
C3 H3A 0.9701
C3 H3B 0.9700
C15 C16 1.492(6)
C15 C14 1.526(6)
C15 H15A 0.9701
C15 H15B 0.9700
C28 C27 1.530(6)
C28 H28A 0.9700
C28 H28B 0.9701
C14 C1 1.520(6)
C14 H14A 0.9698
C14 H14B 0.9702
C22 C35 1.517(5)
C16 C17 1.529(10)
C16 H16A 0.9701
C16 H16B 0.9699
C35 C36 1.531(6)
C35 H35A 0.9700
C35 H35B 0.9701
C29 C34 1.524(7)
C29 C30 1.532(6)
C29 H29 0.9801
C13 C12 1.525(7)
C13 H13A 0.9700
C13 H13B 0.9697
C36 C37 1.509(6)
C36 H36A 0.9701
C36 H36B 0.9703
C25 C24 1.516(6)
C25 C26 1.532(8)
C25 H25A 0.9698
C25 H25B 0.9701
C21 C20 1.493(8)
C21 H21A 0.9601
C21 H21B 0.9599
C21 H21C 0.9600
C27 C26 1.516(7)
C27 H27A 0.9701
C27 H27B 0.9701
C7 C6 1.519(6)
C7 H7A 0.9700
C7 H7B 0.9699
C32 C31 1.487(9)
C32 C33 1.507(7)
C32 H32A 0.9701
C32 H32B 0.9700
C19 C20 1.531(7)
C19 H19A 0.9700
C19 H19B 0.9700
C39 C40 1.505(7)
C39 H39A 0.9700
C39 H39B 0.9701
C11 C10 1.498(8)
C11 C12 1.503(9)
C11 H11A 0.9700
C11 H11B 0.9699
C12 H12A 0.9700
C12 H12B 0.9700
C9 C10 1.525(7)
C9 H9A 0.9700
C9 H9B 0.9700
C24 H24A 0.9699
C24 H24B 0.9700
C4 C5 1.502(7)
C4 H4A 0.9699
C4 H4B 0.9701
C34 C33 1.523(7)
C34 H34A 0.9701
C34 H34B 0.9699
C17 H17A 0.9599
C17 H17B 0.9599
C17 H17C 0.9600
C31 C30 1.525(7)
C31 H31A 0.9700
C31 H31B 0.9700
C6 C5 1.505(8)
C6 H6A 0.9699
C6 H6B 0.9700
C37 C38 1.511(10)
C37 H37A 0.9701
C37 H37B 0.9700
C30 H30A 0.9699
C30 H30B 0.9700
C10 H10A 0.9701
C10 H10B 0.9701
C5 H5A 0.9700
C5 H5B 0.9700
C33 H33A 0.9700
C33 H33B 0.9700
C40 C41 1.515(7)
C40 H40A 0.9700
C40 H40B 0.9700
C38 H38A 0.9600
C38 H38B 0.9600
C38 H38C 0.9600
C20 H20A 0.9701
C20 H20B 0.9700
C26 H26A 0.9704
C26 H26B 0.9699
C41 C42 1.492(8)
C41 H41A 0.9699
C41 H41B 0.9701
C42 H42A 0.9600
C42 H42B 0.9600
C42 H42C 0.9600
